data_4032032
loop_
_publ_author_name
'Huang, Xin'
'Liu, Miao'
'Pham, Kenny'
'Zhang, Xiaofeng'
'Yi, Wen-Bin'
'Jasinski, Jerry P.'
'Zhang, Wei'

_publ_section_title
;
 Organocatalytic One-Pot Asymmetric Synthesis of Thiolated Spiro-\g-lactam
 Oxindoles Bearing Three Stereocenters.
;
_journal_issue 13
_journal_name_full 'The Journal of organic chemistry'
_journal_page_first 5362
_journal_page_last 5369
_journal_paper_doi 10.1021/acs.joc.6b00653
_journal_volume 81
_journal_year 2016
_chemical_formula_moiety 'C29 H30 N2 O2 S'
_chemical_formula_sum 'C29 H30 N2 O2 S'
_chemical_formula_weight 470.61
_space_group_crystal_system monoclinic
_space_group_IT_number 14
_space_group_name_Hall '-P 2yn'
_space_group_name_H-M_alt 'P 1 21/n 1'
_symmetry_space_group_name_Hall '-P 2yn'
_symmetry_space_group_name_H-M 'P 1 21/n 1'
_atom_sites_solution_hydrogens geom
_audit_creation_date 2015-11-28
_audit_creation_method
;
Olex2 1.2
(compiled 2015.09.30 svn.r3233 for OlexSys, GUI svn.r5103)
;
_cell_angle_alpha 90
_cell_angle_beta 90.960(3)
_cell_angle_gamma 90
_cell_formula_units_Z 4
_cell_length_a 8.4691(3)
_cell_length_b 16.8355(8)
_cell_length_c 19.8840(7)
_cell_measurement_reflns_used 7638
_cell_measurement_temperature 173(2)
_cell_measurement_theta_max 32.5610
_cell_measurement_theta_min 3.2880
_cell_volume 2834.7(2)
_computing_cell_refinement
;
CrysAlisPro, Agilent Technologies,
Version 1.171.37.34 (release 22-05-2014 CrysAlis171 .NET)
(compiled May 22 2014,16:03:01)
;
_computing_data_collection
;
CrysAlisPro, Agilent Technologies,
Version 1.171.37.34 (release 22-05-2014 CrysAlis171 .NET)
(compiled May 22 2014,16:03:01)
;
_computing_data_reduction
;
CrysAlisPro, Agilent Technologies,
Version 1.171.37.34 (release 22-05-2014 CrysAlis171 .NET)
(compiled May 22 2014,16:03:01)
;
_computing_molecular_graphics 'Olex2 (Dolomanov et al., 2009)'
_computing_publication_material 'Olex2 (Dolomanov et al., 2009)'
_computing_structure_refinement 'ShelXL (Sheldrick, 2015)'
_computing_structure_solution 'ShelXT (Sheldrick, 2015)'
_diffrn_ambient_temperature 173(2)
_diffrn_detector_area_resol_mean 16.0416
_diffrn_detector_type Eos
_diffrn_measured_fraction_theta_full 0.990
_diffrn_measured_fraction_theta_max 0.916
_diffrn_measurement_device 'four-circle diffractometer'
_diffrn_measurement_device_type 'Agilent, Eos, Gemini'
_diffrn_measurement_method '\w scans'
_diffrn_radiation_type MoK\a
_diffrn_radiation_wavelength 0.71073
_diffrn_reflns_av_R_equivalents 0.0577
_diffrn_reflns_av_unetI/netI 0.0543
_diffrn_reflns_Laue_measured_fraction_full 0.990
_diffrn_reflns_Laue_measured_fraction_max 0.916
_diffrn_reflns_limit_h_max 12
_diffrn_reflns_limit_h_min -12
_diffrn_reflns_limit_k_max 25
_diffrn_reflns_limit_k_min -24
_diffrn_reflns_limit_l_max 30
_diffrn_reflns_limit_l_min -29
_diffrn_reflns_number 36221
_diffrn_reflns_point_group_measured_fraction_full 0.990
_diffrn_reflns_point_group_measured_fraction_max 0.916
_diffrn_reflns_theta_full 26.000
_diffrn_reflns_theta_max 32.781
_diffrn_reflns_theta_min 3.171
_diffrn_source 'Enhance (Mo) X-ray Source'
_exptl_absorpt_coefficient_mu 0.139
_exptl_absorpt_correction_T_max 1.00000
_exptl_absorpt_correction_T_min 0.51408
_exptl_absorpt_correction_type multi-scan
_exptl_absorpt_process_details
;
CrysAlisPro, Agilent Technologies,
Version 1.171.37.34 (release 22-05-2014 CrysAlis171 .NET)
(compiled May 22 2014,16:03:01)
Empirical absorption correction using spherical harmonics,
 implemented in SCALE3 ABSPACK scaling algorithm.
;
_exptl_crystal_colour colourless
_exptl_crystal_colour_primary colourless
_exptl_crystal_density_diffrn 1.103
_exptl_crystal_description prism
_exptl_crystal_F_000 1000
_exptl_crystal_size_max 0.38
_exptl_crystal_size_mid 0.16
_exptl_crystal_size_min 0.12
_refine_diff_density_max 1.456
_refine_diff_density_min -0.393
_refine_diff_density_rms 0.099
_refine_ls_extinction_method none
_refine_ls_goodness_of_fit_ref 1.025
_refine_ls_hydrogen_treatment constr
_refine_ls_matrix_type full
_refine_ls_number_parameters 312
_refine_ls_number_reflns 9614
_refine_ls_number_restraints 0
_refine_ls_restrained_S_all 1.025
_refine_ls_R_factor_all 0.1258
_refine_ls_R_factor_gt 0.0851
_refine_ls_shift/su_max 0.008
_refine_ls_shift/su_mean 0.000
_refine_ls_structure_factor_coef Fsqd
_refine_ls_weighting_details 'w=1/[\s^2^(Fo^2^)+(0.1457P)^2^+1.9188P] where P=(Fo^2^+2Fc^2^)/3'
_refine_ls_weighting_scheme calc
_refine_ls_wR_factor_gt 0.2326
_refine_ls_wR_factor_ref 0.2707
_reflns_Friedel_coverage 0.000
_reflns_number_gt 6090
_reflns_number_total 9614
_reflns_threshold_expression 'I > 2\s(I)'
_cod_data_source_file jo6b00653_si_002.cif
_cod_data_source_block wei-10_sq
_cod_database_code 4032032
_shelxl_version_number 2014/6
_shelx_space_group_comment
;
The symmetry employed for this shelxl refinement is uniquely defined
by the following loop, which should always be used as a source of
symmetry information in preference to the above space-group names.
They are only intended as comments.
;
_olex2_refinement_description
;
1. Fixed Uiso
 At 1.2 times of:
  All C(H) groups, All N(H) groups
 At 1.5 times of:
  All C(H,H,H) groups
2.a Ternary CH refined with riding coordinates:
 C2(H2), C4(H4)
2.b Aromatic/amide H refined with riding coordinates:
 N1(H1), C6(H6), C7(H7), C8(H8), C9(H9), C14(H14), C15(H15), C17(H17),
 C18(H18), C21(H21), C22(H22), C24(H24), C25(H25)
2.c Idealised Me refined as rotating group:
 C12(H12A,H12B,H12C), C19(H19A,H19B,H19C), C27(H27A,H27B,H27C), C28(H28A,H28B,
 H28C), C29(H29A,H29B,H29C)
;

loop_
_space_group_symop_operation_xyz
'x, y, z'
'-x+1/2, y+1/2, -z+1/2'
'-x, -y, -z'
'x-1/2, -y-1/2, z-1/2'

loop_
_atom_site_label
_atom_site_type_symbol
_atom_site_fract_x
_atom_site_fract_y
_atom_site_fract_z
_atom_site_U_iso_or_equiv
_atom_site_adp_type
_atom_site_occupancy
_atom_site_site_symmetry_order
_atom_site_calc_flag
_atom_site_refinement_flags_posn
S1 S 0.55887(7) 0.54083(4) 0.22123(3) 0.03421(16) Uani 1 1 d .
O1 O 0.5888(2) 0.55031(12) 0.07280(9) 0.0343(4) Uani 1 1 d .
O2 O 0.0744(2) 0.62390(11) 0.20303(11) 0.0375(4) Uani 1 1 d .
N1 N 0.3333(2) 0.50725(13) 0.05792(10) 0.0279(4) Uani 1 1 d .
H1 H 0.3432 0.4868 0.0175 0.033 Uiso 1 1 calc R
N2 N 0.0644(2) 0.50351(14) 0.25764(10) 0.0311(4) Uani 1 1 d .
C1 C 0.2417(3) 0.51248(13) 0.16911(11) 0.0224(4) Uani 1 1 d .
C2 C 0.3964(3) 0.55990(14) 0.16269(11) 0.0253(4) Uani 1 1 d .
H2 H 0.3709 0.6179 0.1638 0.030 Uiso 1 1 calc R
C3 C 0.4543(3) 0.53902(14) 0.09297(12) 0.0265(4) Uani 1 1 d .
C4 C 0.1837(3) 0.50993(14) 0.09327(11) 0.0244(4) Uani 1 1 d .
H4 H 0.1290 0.5610 0.0822 0.029 Uiso 1 1 calc R
C5 C 0.2540(3) 0.43333(14) 0.20271(12) 0.0257(4) Uani 1 1 d .
C6 C 0.3506(3) 0.36862(15) 0.19089(13) 0.0328(5) Uani 1 1 d .
H6 H 0.4249 0.3699 0.1557 0.039 Uiso 1 1 calc R
C7 C 0.3371(4) 0.30143(16) 0.23150(15) 0.0402(6) Uani 1 1 d .
H7 H 0.4018 0.2563 0.2239 0.048 Uiso 1 1 calc R
C8 C 0.2286(4) 0.30095(17) 0.28304(15) 0.0437(7) Uani 1 1 d .
H8 H 0.2211 0.2552 0.3108 0.052 Uiso 1 1 calc R
C9 C 0.1307(3) 0.36534(18) 0.29525(14) 0.0385(6) Uani 1 1 d .
H9 H 0.0563 0.3643 0.3305 0.046 Uiso 1 1 calc R
C10 C 0.1459(3) 0.43057(15) 0.25436(12) 0.0275(4) Uani 1 1 d .
C11 C 0.1174(3) 0.55538(15) 0.21129(12) 0.0271(4) Uani 1 1 d .
C12 C -0.0553(4) 0.5223(2) 0.30666(16) 0.0467(7) Uani 1 1 d .
H12A H -0.0067 0.5244 0.3517 0.070 Uiso 1 1 calc GR
H12B H -0.1374 0.4813 0.3055 0.070 Uiso 1 1 calc GR
H12C H -0.1027 0.5740 0.2958 0.070 Uiso 1 1 calc GR
C13 C 0.4625(3) 0.54917(16) 0.29927(13) 0.0322(5) Uani 1 1 d .
C14 C 0.3831(4) 0.61807(18) 0.31809(15) 0.0405(6) Uani 1 1 d .
H14 H 0.3819 0.6630 0.2891 0.049 Uiso 1 1 calc R
C15 C 0.3061(4) 0.6211(2) 0.37880(16) 0.0482(7) Uani 1 1 d .
H15 H 0.2496 0.6677 0.3907 0.058 Uiso 1 1 calc R
C16 C 0.3104(4) 0.5564(2) 0.42301(15) 0.0475(7) Uani 1 1 d .
C17 C 0.3931(4) 0.4905(2) 0.40435(16) 0.0477(7) Uani 1 1 d .
H17 H 0.3996 0.4467 0.4344 0.057 Uiso 1 1 calc R
C18 C 0.4674(4) 0.48564(18) 0.34339(15) 0.0397(6) Uani 1 1 d .
H18 H 0.5221 0.4385 0.3316 0.048 Uiso 1 1 calc R
C19 C 0.2211(6) 0.5590(3) 0.4882(2) 0.0742(12) Uani 1 1 d .
H19A H 0.2914 0.5429 0.5254 0.111 Uiso 1 1 calc GR
H19B H 0.1308 0.5227 0.4854 0.111 Uiso 1 1 calc GR
H19C H 0.1834 0.6132 0.4960 0.111 Uiso 1 1 calc GR
C20 C 0.0734(2) 0.44187(14) 0.07674(11) 0.0241(4) Uani 1 1 d .
C21 C -0.0839(3) 0.44832(14) 0.09474(12) 0.0277(5) Uani 1 1 d .
H21 H -0.1198 0.4953 0.1161 0.033 Uiso 1 1 calc R
C22 C -0.1892(3) 0.38656(15) 0.08174(12) 0.0276(4) Uani 1 1 d .
H22 H -0.2957 0.3917 0.0954 0.033 Uiso 1 1 calc R
C23 C -0.1430(3) 0.31777(14) 0.04938(11) 0.0264(4) Uani 1 1 d .
C24 C 0.0145(3) 0.31283(17) 0.03113(14) 0.0357(6) Uani 1 1 d .
H24 H 0.0500 0.2663 0.0090 0.043 Uiso 1 1 calc R
C25 C 0.1213(3) 0.37344(16) 0.04405(15) 0.0352(6) Uani 1 1 d .
H25 H 0.2278 0.3681 0.0305 0.042 Uiso 1 1 calc R
C26 C -0.2588(3) 0.25050(15) 0.03221(13) 0.0304(5) Uani 1 1 d .
C27 C -0.4237(4) 0.2672(3) 0.0561(3) 0.0655(11) Uani 1 1 d .
H27A H -0.4197 0.2811 0.1040 0.098 Uiso 1 1 calc GR
H27B H -0.4894 0.2197 0.0496 0.098 Uiso 1 1 calc GR
H27C H -0.4692 0.3114 0.0303 0.098 Uiso 1 1 calc GR
C28 C -0.2027(5) 0.1724(2) 0.0661(2) 0.0644(10) Uani 1 1 d .
H28A H -0.0937 0.1612 0.0532 0.097 Uiso 1 1 calc GR
H28B H -0.2712 0.1286 0.0514 0.097 Uiso 1 1 calc GR
H28C H -0.2076 0.1780 0.1150 0.097 Uiso 1 1 calc GR
C29 C -0.2625(5) 0.2387(3) -0.04385(19) 0.0635(10) Uani 1 1 d .
H29A H -0.2950 0.2883 -0.0659 0.095 Uiso 1 1 calc GR
H29B H -0.3378 0.1965 -0.0556 0.095 Uiso 1 1 calc GR
H29C H -0.1570 0.2237 -0.0589 0.095 Uiso 1 1 calc GR

loop_
_atom_site_aniso_label
_atom_site_aniso_U_11
_atom_site_aniso_U_22
_atom_site_aniso_U_33
_atom_site_aniso_U_23
_atom_site_aniso_U_13
_atom_site_aniso_U_12
S1 0.0230(3) 0.0427(4) 0.0367(3) 0.0034(3) -0.0082(2) -0.0018(2)
O1 0.0221(8) 0.0433(11) 0.0376(9) -0.0004(8) 0.0018(6) -0.0063(7)
O2 0.0316(9) 0.0305(10) 0.0502(11) -0.0088(8) -0.0063(8) 0.0081(7)
N1 0.0224(9) 0.0348(11) 0.0265(9) -0.0008(8) 0.0000(7) -0.0052(7)
N2 0.0241(10) 0.0389(12) 0.0304(10) -0.0048(8) 0.0015(7) -0.0017(8)
C1 0.0213(9) 0.0201(9) 0.0258(9) -0.0009(8) -0.0025(7) -0.0006(7)
C2 0.0209(10) 0.0244(10) 0.0304(10) 0.0018(8) -0.0038(7) -0.0001(7)
C3 0.0233(10) 0.0255(11) 0.0306(11) 0.0039(9) -0.0029(8) -0.0012(8)
C4 0.0205(10) 0.0257(10) 0.0269(10) 0.0014(8) -0.0004(7) -0.0025(7)
C5 0.0267(10) 0.0213(10) 0.0289(10) -0.0006(8) -0.0053(8) -0.0016(8)
C6 0.0382(13) 0.0222(11) 0.0378(13) -0.0008(9) -0.0017(10) 0.0032(9)
C7 0.0533(17) 0.0216(12) 0.0452(15) 0.0032(11) -0.0085(12) 0.0004(11)
C8 0.0601(19) 0.0279(13) 0.0428(15) 0.0097(11) -0.0103(13) -0.0119(12)
C9 0.0403(14) 0.0410(15) 0.0340(12) 0.0065(11) -0.0021(10) -0.0135(11)
C10 0.0247(10) 0.0291(11) 0.0287(10) -0.0016(9) -0.0031(8) -0.0071(8)
C11 0.0199(10) 0.0312(12) 0.0301(10) -0.0064(9) -0.0047(7) -0.0010(8)
C12 0.0311(14) 0.070(2) 0.0395(14) -0.0096(14) 0.0087(11) 0.0038(13)
C13 0.0299(12) 0.0324(13) 0.0339(12) 0.0020(10) -0.0114(9) -0.0035(9)
C14 0.0470(16) 0.0352(14) 0.0389(14) 0.0030(11) -0.0117(11) 0.0030(11)
C15 0.0529(18) 0.0491(18) 0.0422(16) -0.0073(13) -0.0096(13) 0.0137(14)
C16 0.0445(16) 0.064(2) 0.0343(14) 0.0002(13) -0.0060(11) -0.0022(14)
C17 0.0526(19) 0.0470(17) 0.0432(15) 0.0094(13) -0.0063(13) -0.0028(14)
C18 0.0444(16) 0.0346(14) 0.0398(14) 0.0045(11) -0.0067(11) 0.0004(11)
C19 0.079(3) 0.098(4) 0.046(2) 0.003(2) 0.0099(19) 0.011(3)
C20 0.0192(9) 0.0282(11) 0.0248(9) 0.0003(8) -0.0028(7) -0.0017(7)
C21 0.0201(10) 0.0265(11) 0.0364(12) -0.0077(9) -0.0016(8) -0.0003(8)
C22 0.0198(10) 0.0300(12) 0.0329(11) -0.0062(9) -0.0004(8) -0.0011(8)
C23 0.0228(10) 0.0290(11) 0.0273(10) -0.0018(8) -0.0029(7) -0.0015(8)
C24 0.0256(11) 0.0344(13) 0.0471(14) -0.0158(11) 0.0028(10) 0.0006(9)
C25 0.0191(10) 0.0378(14) 0.0490(15) -0.0132(11) 0.0049(9) -0.0017(9)
C26 0.0252(11) 0.0297(12) 0.0362(12) -0.0036(9) -0.0024(8) -0.0019(8)
C27 0.0365(17) 0.061(2) 0.099(3) -0.026(2) 0.0052(18) -0.0091(15)
C28 0.065(2) 0.047(2) 0.080(3) 0.0012(18) -0.018(2) -0.0061(17)
C29 0.067(2) 0.073(3) 0.0500(19) -0.0147(18) -0.0091(17) -0.014(2)

loop_
_atom_type_symbol
_atom_type_description
_atom_type_scat_dispersion_real
_atom_type_scat_dispersion_imag
_atom_type_scat_source
C C 0.0033 0.0016 'International Tables Vol C Tables 4.2.6.8 and 6.1.1.4'
H H 0.0000 0.0000 'International Tables Vol C Tables 4.2.6.8 and 6.1.1.4'
N N 0.0061 0.0033 'International Tables Vol C Tables 4.2.6.8 and 6.1.1.4'
O O 0.0106 0.0060 'International Tables Vol C Tables 4.2.6.8 and 6.1.1.4'
S S 0.1246 0.1234 'International Tables Vol C Tables 4.2.6.8 and 6.1.1.4'

loop_
_geom_angle_atom_site_label_1
_geom_angle_atom_site_label_2
_geom_angle_atom_site_label_3
_geom_angle
C13 S1 C2 101.09(11)
C3 N1 H1 123.2
C3 N1 C4 113.53(19)
C4 N1 H1 123.2
C10 N2 C12 124.6(2)
C11 N2 C10 111.2(2)
C11 N2 C12 124.1(3)
C2 C1 C4 100.74(17)
C5 C1 C2 116.52(18)
C5 C1 C4 114.91(18)
C5 C1 C11 102.61(19)
C11 C1 C2 113.11(18)
C11 C1 C4 109.20(17)
S1 C2 H2 108.6
C1 C2 S1 119.42(16)
C1 C2 H2 108.6
C3 C2 S1 106.94(15)
C3 C2 C1 104.09(18)
C3 C2 H2 108.6
O1 C3 N1 126.6(2)
O1 C3 C2 125.2(2)
N1 C3 C2 108.15(19)
N1 C4 C1 101.64(17)
N1 C4 H4 108.8
N1 C4 C20 114.21(19)
C1 C4 H4 108.8
C20 C4 C1 114.19(18)
C20 C4 H4 108.8
C6 C5 C1 131.5(2)
C6 C5 C10 119.9(2)
C10 C5 C1 108.6(2)
C5 C6 H6 120.5
C5 C6 C7 119.0(3)
C7 C6 H6 120.5
C6 C7 H7 120.2
C8 C7 C6 119.6(3)
C8 C7 H7 120.2
C7 C8 H8 119.0
C7 C8 C9 122.0(3)
C9 C8 H8 119.0
C8 C9 H9 121.4
C10 C9 C8 117.3(3)
C10 C9 H9 121.4
C5 C10 N2 109.5(2)
C9 C10 N2 128.2(2)
C9 C10 C5 122.3(2)
O2 C11 N2 126.9(2)
O2 C11 C1 125.2(2)
N2 C11 C1 107.9(2)
N2 C12 H12A 109.5
N2 C12 H12B 109.5
N2 C12 H12C 109.5
H12A C12 H12B 109.5
H12A C12 H12C 109.5
H12B C12 H12C 109.5
C14 C13 S1 122.2(2)
C18 C13 S1 119.0(2)
C18 C13 C14 118.8(3)
C13 C14 H14 119.9
C15 C14 C13 120.1(3)
C15 C14 H14 119.9
C14 C15 H15 119.6
C14 C15 C16 120.8(3)
C16 C15 H15 119.6
C15 C16 C19 120.4(4)
C17 C16 C15 118.0(3)
C17 C16 C19 121.5(3)
C16 C17 H17 119.0
C16 C17 C18 122.1(3)
C18 C17 H17 119.0
C13 C18 H18 119.9
C17 C18 C13 120.2(3)
C17 C18 H18 119.9
C16 C19 H19A 109.5
C16 C19 H19B 109.5
C16 C19 H19C 109.5
H19A C19 H19B 109.5
H19A C19 H19C 109.5
H19B C19 H19C 109.5
C21 C20 C4 118.4(2)
C25 C20 C4 123.2(2)
C25 C20 C21 118.3(2)
C20 C21 H21 119.7
C20 C21 C22 120.6(2)
C22 C21 H21 119.7
C21 C22 H22 119.1
C23 C22 C21 121.7(2)
C23 C22 H22 119.1
C22 C23 C24 116.8(2)
C22 C23 C26 122.5(2)
C24 C23 C26 120.7(2)
C23 C24 H24 118.9
C25 C24 C23 122.3(2)
C25 C24 H24 118.9
C20 C25 H25 119.9
C24 C25 C20 120.3(2)
C24 C25 H25 119.9
C23 C26 C28 109.9(2)
C27 C26 C23 112.6(2)
C27 C26 C28 107.5(3)
C27 C26 C29 109.4(3)
C29 C26 C23 108.6(2)
C29 C26 C28 108.7(3)
C26 C27 H27A 109.5
C26 C27 H27B 109.5
C26 C27 H27C 109.5
H27A C27 H27B 109.5
H27A C27 H27C 109.5
H27B C27 H27C 109.5
C26 C28 H28A 109.5
C26 C28 H28B 109.5
C26 C28 H28C 109.5
H28A C28 H28B 109.5
H28A C28 H28C 109.5
H28B C28 H28C 109.5
C26 C29 H29A 109.5
C26 C29 H29B 109.5
C26 C29 H29C 109.5
H29A C29 H29B 109.5
H29A C29 H29C 109.5
H29B C29 H29C 109.5

loop_
_geom_bond_atom_site_label_1
_geom_bond_atom_site_label_2
_geom_bond_distance
S1 C2 1.816(2)
S1 C13 1.771(3)
O1 C3 1.229(3)
O2 C11 1.220(3)
N1 H1 0.8800
N1 C3 1.340(3)
N1 C4 1.460(3)
N2 C10 1.411(3)
N2 C11 1.352(3)
N2 C12 1.453(3)
C1 C2 1.541(3)
C1 C4 1.579(3)
C1 C5 1.493(3)
C1 C11 1.537(3)
C2 H2 1.0000
C2 C3 1.519(3)
C4 H4 1.0000
C4 C20 1.511(3)
C5 C6 1.385(3)
C5 C10 1.388(3)
C6 H6 0.9500
C6 C7 1.396(4)
C7 H7 0.9500
C7 C8 1.388(5)
C8 H8 0.9500
C8 C9 1.389(5)
C9 H9 0.9500
C9 C10 1.374(4)
C12 H12A 0.9800
C12 H12B 0.9800
C12 H12C 0.9800
C13 C14 1.395(4)
C13 C18 1.384(4)
C14 H14 0.9500
C14 C15 1.383(5)
C15 H15 0.9500
C15 C16 1.400(5)
C16 C17 1.365(5)
C16 C19 1.512(5)
C17 H17 0.9500
C17 C18 1.378(5)
C18 H18 0.9500
C19 H19A 0.9800
C19 H19B 0.9800
C19 H19C 0.9800
C20 C21 1.389(3)
C20 C25 1.386(3)
C21 H21 0.9500
C21 C22 1.392(3)
C22 H22 0.9500
C22 C23 1.385(3)
C23 C24 1.391(3)
C23 C26 1.533(3)
C24 H24 0.9500
C24 C25 1.385(4)
C25 H25 0.9500
C26 C27 1.509(4)
C26 C28 1.548(5)
C26 C29 1.525(5)
C27 H27A 0.9800
C27 H27B 0.9800
C27 H27C 0.9800
C28 H28A 0.9800
C28 H28B 0.9800
C28 H28C 0.9800
C29 H29A 0.9800
C29 H29B 0.9800
C29 H29C 0.9800

loop_
_geom_hbond_atom_site_label_D
_geom_hbond_atom_site_label_H
_geom_hbond_atom_site_label_A
_geom_hbond_distance_DH
_geom_hbond_distance_HA
_geom_hbond_distance_DA
_geom_hbond_angle_DHA
_geom_hbond_site_symmetry_A
N1 H1 O1 0.88 1.99 2.861(3) 168.0 3_665
C7 H7 O2 0.95 2.67 3.340(3) 128.3 2_545
C8 H8 O2 0.95 2.82 3.425(4) 122.1 2_545

loop_
_geom_torsion_atom_site_label_1
_geom_torsion_atom_site_label_2
_geom_torsion_atom_site_label_3
_geom_torsion_atom_site_label_4
_geom_torsion
S1 C2 C3 O1 -36.5(3)
S1 C2 C3 N1 144.08(17)
S1 C13 C14 C15 178.3(2)
S1 C13 C18 C17 -179.8(2)
N1 C4 C20 C21 -165.0(2)
N1 C4 C20 C25 14.5(3)
C1 C2 C3 O1 -163.8(2)
C1 C2 C3 N1 16.8(2)
C1 C4 C20 C21 78.6(3)
C1 C4 C20 C25 -101.9(3)
C1 C5 C6 C7 179.3(2)
C1 C5 C10 N2 -0.9(2)
C1 C5 C10 C9 -179.1(2)
C2 S1 C13 C14 -57.9(2)
C2 S1 C13 C18 122.7(2)
C2 C1 C4 N1 33.0(2)
C2 C1 C4 C20 156.44(19)
C2 C1 C5 C6 -52.5(3)
C2 C1 C5 C10 126.8(2)
C2 C1 C11 O2 50.8(3)
C2 C1 C11 N2 -130.1(2)
C3 N1 C4 C1 -25.4(2)
C3 N1 C4 C20 -148.9(2)
C4 N1 C3 O1 -173.4(2)
C4 N1 C3 C2 6.0(3)
C4 C1 C2 S1 -149.37(16)
C4 C1 C2 C3 -30.3(2)
C4 C1 C5 C6 65.0(3)
C4 C1 C5 C10 -115.7(2)
C4 C1 C11 O2 -60.5(3)
C4 C1 C11 N2 118.7(2)
C4 C20 C21 C22 -178.8(2)
C4 C20 C25 C24 179.2(2)
C5 C1 C2 S1 -24.4(3)
C5 C1 C2 C3 94.8(2)
C5 C1 C4 N1 -93.1(2)
C5 C1 C4 C20 30.3(3)
C5 C1 C11 O2 177.2(2)
C5 C1 C11 N2 -3.7(2)
C5 C6 C7 C8 -0.5(4)
C6 C5 C10 N2 178.6(2)
C6 C5 C10 C9 0.3(4)
C6 C7 C8 C9 0.7(4)
C7 C8 C9 C10 -0.4(4)
C8 C9 C10 N2 -178.0(2)
C8 C9 C10 C5 -0.1(4)
C10 N2 C11 O2 -177.4(2)
C10 N2 C11 C1 3.4(2)
C10 C5 C6 C7 0.0(4)
C11 N2 C10 C5 -1.7(3)
C11 N2 C10 C9 176.4(2)
C11 C1 C2 S1 94.2(2)
C11 C1 C2 C3 -146.67(18)
C11 C1 C4 N1 152.25(18)
C11 C1 C4 C20 -84.3(2)
C11 C1 C5 C6 -176.6(2)
C11 C1 C5 C10 2.7(2)
C12 N2 C10 C5 -178.7(2)
C12 N2 C10 C9 -0.6(4)
C12 N2 C11 O2 -0.4(4)
C12 N2 C11 C1 -179.6(2)
C13 S1 C2 C1 -51.6(2)
C13 S1 C2 C3 -169.25(16)
C13 C14 C15 C16 1.9(5)
C14 C13 C18 C17 0.8(4)
C14 C15 C16 C17 0.1(5)
C14 C15 C16 C19 -177.8(3)
C15 C16 C17 C18 -1.7(5)
C16 C17 C18 C13 1.3(5)
C18 C13 C14 C15 -2.3(4)
C19 C16 C17 C18 176.2(3)
C20 C21 C22 C23 -1.5(4)
C21 C20 C25 C24 -1.2(4)
C21 C22 C23 C24 0.7(4)
C21 C22 C23 C26 -177.6(2)
C22 C23 C24 C25 -0.3(4)
C22 C23 C26 C27 -1.6(4)
C22 C23 C26 C28 -121.4(3)
C22 C23 C26 C29 119.8(3)
C23 C24 C25 C20 0.6(4)
C24 C23 C26 C27 -179.9(3)
C24 C23 C26 C28 60.4(4)
C24 C23 C26 C29 -58.5(3)
C25 C20 C21 C22 1.7(4)
C26 C23 C24 C25 178.1(3)
